data_4025131
loop_
_publ_author_name
'Roc\'io Robles-Mach\'in'
'Mar\'ia Gonz\'alez-Esguevillas'
'Javier Adrio'
'Juan C. Carretero'

_publ_section_title
;
 Cu-Catalyzed Asymmetric 1,3-Dipolar Cycloaddition of Azomethine Ylides
 with \b-Phenylsulfonyl Enones. Ligand Controlled Diastereoselectivity
 Reversal
;
_journal_name_full 'Journal of Organic Chemistry'
_journal_page_first 233
_journal_page_last 236
_journal_paper_doi 10.1021/jo902103z
_journal_volume 75
_journal_year 2010
_chemical_formula_sum 'C20 H21 N O5 S'
_chemical_formula_weight 387.44
_chemical_name_systematic
;
 ?
;
_space_group_IT_number 19
_symmetry_cell_setting orthorhombic
_symmetry_space_group_name_Hall 'P 2ac 2ab'
_symmetry_space_group_name_H-M 'P 21 21 21'
_atom_sites_solution_hydrogens geom
_atom_sites_solution_primary direct
_atom_sites_solution_secondary difmap
_audit_creation_method SHELXL-97
_cell_angle_alpha 90.00
_cell_angle_beta 90.00
_cell_angle_gamma 90.00
_cell_formula_units_Z 4
_cell_length_a 5.4052(4)
_cell_length_b 11.0625(12)
_cell_length_c 30.808(4)
_cell_measurement_reflns_used 4885
_cell_measurement_temperature 100(2)
_cell_measurement_theta_max 24.77
_cell_measurement_theta_min 2.71
_cell_volume 1842.2(3)
_computing_cell_refinement 'Bruker SMART'
_computing_data_collection 'Bruker SMART'
_computing_data_reduction 'Bruker SAINT'
_computing_molecular_graphics 'Bruker SHELXTL'
_computing_publication_material 'Bruker SHELXTL'
_computing_structure_refinement 'SHELXL-97 (Sheldrick, 1997)'
_computing_structure_solution 'SHELXS-97 (Sheldrick, 1990)'
_diffrn_ambient_temperature 100(2)
_diffrn_measured_fraction_theta_full 0.998
_diffrn_measured_fraction_theta_max 0.998
_diffrn_measurement_device_type 'CCD area detector'
_diffrn_measurement_method 'phi and omega scans'
_diffrn_radiation_monochromator graphite
_diffrn_radiation_source 'fine-focus sealed tube'
_diffrn_radiation_type MoK\a
_diffrn_radiation_wavelength 0.71073
_diffrn_reflns_av_R_equivalents 0.0714
_diffrn_reflns_av_sigmaI/netI 0.0478
_diffrn_reflns_limit_h_max 6
_diffrn_reflns_limit_h_min -6
_diffrn_reflns_limit_k_max 13
_diffrn_reflns_limit_k_min -13
_diffrn_reflns_limit_l_max 38
_diffrn_reflns_limit_l_min -38
_diffrn_reflns_number 29795
_diffrn_reflns_theta_full 26.36
_diffrn_reflns_theta_max 26.36
_diffrn_reflns_theta_min 1.32
_exptl_absorpt_coefficient_mu 0.208
_exptl_absorpt_correction_type multi-scan
_exptl_crystal_colour colourless
_exptl_crystal_density_diffrn 1.397
_exptl_crystal_density_meas 0
_exptl_crystal_density_method 'not measured'
_exptl_crystal_description prismatic
_exptl_crystal_F_000 816
_exptl_crystal_size_max 0.20
_exptl_crystal_size_mid 0.08
_exptl_crystal_size_min 0.04
_refine_diff_density_max 0.234
_refine_diff_density_min -0.260
_refine_diff_density_rms 0.050
_refine_ls_abs_structure_details 'Flack H D (1983), Acta Cryst. A39, 876-881'
_refine_ls_abs_structure_Flack 0.02(8)
_refine_ls_extinction_method none
_refine_ls_goodness_of_fit_ref 1.045
_refine_ls_hydrogen_treatment mixed
_refine_ls_matrix_type full
_refine_ls_number_parameters 324
_refine_ls_number_reflns 3767
_refine_ls_number_restraints 0
_refine_ls_restrained_S_all 1.045
_refine_ls_R_factor_all 0.0512
_refine_ls_R_factor_gt 0.0366
_refine_ls_shift/su_max 0.001
_refine_ls_shift/su_mean 0.000
_refine_ls_structure_factor_coef Fsqd
_refine_ls_weighting_details 'calc w=1/[\s^2^(Fo^2^)+(0.0345P)^2^+0.5718P] where P=(Fo^2^+2Fc^2^)/3'
_refine_ls_weighting_scheme calc
_refine_ls_wR_factor_gt 0.0733
_refine_ls_wR_factor_ref 0.0816
_reflns_number_gt 3150
_reflns_number_total 3767
_reflns_threshold_expression >2sigma(I)
_cod_data_source_file jo902103z_si_001.cif
_cod_data_source_block datos_0m
_cod_depositor_comments
;
The following automatic conversions were performed:

'_symmetry_cell_setting' value 'Orthorhombic' changed to
'orthorhombic' according to the built-in table from CIF Core
dictionary named 'cif_core.dic' version 2.4.1 from 2010-06-29.

Automatic conversion script
Id: cif_fix_values 1646 2011-03-28 12:23:43Z adriana 
;
_cod_database_code 4025131

loop_
_symmetry_equiv_pos_as_xyz
'x, y, z'
'-x+1/2, -y, z+1/2'
'-x, y+1/2, -z+1/2'
'x+1/2, -y+1/2, -z'

loop_
_atom_site_label
_atom_site_type_symbol
_atom_site_fract_x
_atom_site_fract_y
_atom_site_fract_z
_atom_site_U_iso_or_equiv
_atom_site_adp_type
_atom_site_occupancy
_atom_site_symmetry_multiplicity
_atom_site_calc_flag
_atom_site_refinement_flags
_atom_site_disorder_assembly
_atom_site_disorder_group
S1 S 0.81017(11) 0.33314(5) 0.087131(18) 0.01769(14) Uani 1 1 d . . .
C1 C 0.6857(5) 0.4765(2) 0.07462(7) 0.0173(5) Uani 1 1 d . . .
C2 C 0.7606(6) 0.5754(2) 0.09819(9) 0.0326(7) Uani 1 1 d . . .
C3 C 0.6659(6) 0.6879(2) 0.08835(10) 0.0409(8) Uani 1 1 d . . .
C4 C 0.5000(6) 0.6997(2) 0.05468(9) 0.0309(7) Uani 1 1 d . . .
C5 C 0.4256(5) 0.6011(2) 0.03112(9) 0.0262(6) Uani 1 1 d . . .
C6 C 0.5181(5) 0.4877(2) 0.04085(8) 0.0211(6) Uani 1 1 d . . .
C7 C 0.5655(4) 0.2558(2) 0.11412(7) 0.0151(5) Uani 1 1 d . . .
C8 C 0.4959(4) 0.2925(2) 0.16111(7) 0.0155(5) Uani 1 1 d . . .
H8 H 0.3760 0.3613 0.1608 0.019 Uiso 1 1 calc . . .
C9 C 0.3825(4) 0.0860(2) 0.14597(7) 0.0160(5) Uani 1 1 d . . .
C10 C 0.6073(4) 0.1192(2) 0.11765(7) 0.0147(5) Uani 1 1 d . . .
C11 C 0.7183(4) 0.3230(2) 0.18990(7) 0.0161(5) Uani 1 1 d . . .
C12 C 0.9204(5) 0.4820(3) 0.22616(9) 0.0242(6) Uani 1 1 d . . .
C13 C 0.6218(4) 0.0473(2) 0.07589(7) 0.0181(5) Uani 1 1 d . . .
C14 C 0.4225(6) 0.0637(3) 0.04258(9) 0.0280(7) Uani 1 1 d . . .
C15 C 0.3980(4) -0.0388(2) 0.16603(7) 0.0164(5) Uani 1 1 d . . .
C16 C 0.2302(5) -0.1275(2) 0.15401(8) 0.0232(6) Uani 1 1 d . . .
C17 C 0.2442(5) -0.2422(2) 0.17232(8) 0.0291(6) Uani 1 1 d . . .
C18 C 0.4276(5) -0.2691(2) 0.20206(8) 0.0238(6) Uani 1 1 d . . .
C19 C 0.5963(5) -0.1811(2) 0.21382(8) 0.0204(5) Uani 1 1 d . . .
C20 C 0.5810(5) -0.0664(2) 0.19622(8) 0.0195(5) Uani 1 1 d . . .
N1 N 0.3772(4) 0.18323(18) 0.17852(6) 0.0169(4) Uani 1 1 d . . .
O1 O 0.8537(3) 0.26798(15) 0.04752(5) 0.0251(4) Uani 1 1 d . . .
O2 O 1.0140(3) 0.34938(16) 0.11673(5) 0.0253(4) Uani 1 1 d . . .
O3 O 0.8629(3) 0.25090(15) 0.20436(5) 0.0200(4) Uani 1 1 d . . .
O4 O 0.7231(3) 0.44183(14) 0.19808(5) 0.0197(4) Uani 1 1 d . . .
O5 O 0.7871(3) -0.02538(15) 0.07105(5) 0.0239(4) Uani 1 1 d . . .
H1 H 0.214(6) 0.198(2) 0.1862(8) 0.025(7) Uiso 1 1 d . . .
H2 H 0.857(5) 0.566(2) 0.1169(8) 0.025(8) Uiso 1 1 d . . .
H3 H 0.711(6) 0.754(3) 0.1027(9) 0.053(10) Uiso 1 1 d . . .
H4 H 0.443(5) 0.778(2) 0.0469(8) 0.025(7) Uiso 1 1 d . . .
H5 H 0.331(6) 0.607(2) 0.0084(9) 0.039(8) Uiso 1 1 d . . .
H6 H 0.471(5) 0.419(2) 0.0225(8) 0.031(8) Uiso 1 1 d . . .
H7 H 0.432(4) 0.2712(19) 0.0954(7) 0.008(5) Uiso 1 1 d . . .
H9 H 0.242(4) 0.0881(19) 0.1258(7) 0.009(6) Uiso 1 1 d . . .
H10 H 0.750(5) 0.103(2) 0.1329(7) 0.013(6) Uiso 1 1 d . . .
H12A H 0.899(6) 0.567(3) 0.2296(9) 0.044(9) Uiso 1 1 d . . .
H12B H 0.909(5) 0.442(2) 0.2541(9) 0.026(7) Uiso 1 1 d . . .
H12C H 1.073(6) 0.468(3) 0.2127(9) 0.038(8) Uiso 1 1 d . . .
H14A H 0.437(7) 0.006(3) 0.0185(12) 0.065(11) Uiso 1 1 d . . .
H14B H 0.272(8) 0.057(3) 0.0510(12) 0.066(13) Uiso 1 1 d . . .
H14C H 0.412(8) 0.149(5) 0.0314(13) 0.110(16) Uiso 1 1 d . . .
H16 H 0.091(5) -0.104(2) 0.1313(8) 0.032(7) Uiso 1 1 d . . .
H17 H 0.125(6) -0.302(3) 0.1634(9) 0.048(9) Uiso 1 1 d . . .
H18 H 0.434(5) -0.348(2) 0.2145(8) 0.025(7) Uiso 1 1 d . . .
H19 H 0.716(5) -0.203(2) 0.2334(8) 0.024(7) Uiso 1 1 d . . .
H20 H 0.692(5) -0.007(2) 0.2034(8) 0.017(6) Uiso 1 1 d . . .

loop_
_atom_site_aniso_label
_atom_site_aniso_U_11
_atom_site_aniso_U_22
_atom_site_aniso_U_33
_atom_site_aniso_U_23
_atom_site_aniso_U_13
_atom_site_aniso_U_12
S1 0.0132(3) 0.0195(3) 0.0204(3) 0.0049(3) 0.0013(2) 0.0023(3)
C1 0.0155(12) 0.0170(12) 0.0193(11) 0.0036(9) 0.0032(11) 0.0017(10)
C2 0.040(2) 0.0259(15) 0.0322(16) 0.0030(12) -0.0186(13) -0.0082(13)
C3 0.063(2) 0.0170(15) 0.0428(15) -0.0024(14) -0.0180(17) -0.0059(14)
C4 0.0443(18) 0.0162(15) 0.0320(14) 0.0045(11) -0.0053(13) 0.0045(12)
C5 0.0281(16) 0.0247(15) 0.0257(14) -0.0003(12) -0.0098(12) 0.0065(12)
C6 0.0235(14) 0.0190(14) 0.0208(12) -0.0017(11) -0.0036(11) 0.0001(11)
C7 0.0136(12) 0.0174(12) 0.0143(11) 0.0024(10) -0.0019(10) 0.0024(10)
C8 0.0128(12) 0.0166(12) 0.0171(11) 0.0008(10) 0.0014(9) 0.0018(9)
C9 0.0118(13) 0.0211(13) 0.0151(11) -0.0006(10) -0.0012(10) 0.0017(10)
C10 0.0090(12) 0.0176(12) 0.0176(11) 0.0028(10) -0.0002(10) 0.0025(9)
C11 0.0132(11) 0.0204(13) 0.0148(10) 0.0016(10) 0.0020(9) 0.0030(11)
C12 0.0183(15) 0.0278(17) 0.0265(14) -0.0054(12) -0.0049(12) -0.0037(12)
C13 0.0213(14) 0.0147(12) 0.0182(12) 0.0049(10) 0.0019(10) -0.0017(10)
C14 0.0283(17) 0.0366(18) 0.0190(13) -0.0049(13) -0.0042(12) 0.0048(14)
C15 0.0149(12) 0.0193(12) 0.0149(11) 0.0016(10) 0.0032(10) 0.0011(10)
C16 0.0217(15) 0.0246(14) 0.0231(12) 0.0003(10) -0.0050(11) -0.0031(11)
C17 0.0328(17) 0.0205(14) 0.0341(14) -0.0009(12) -0.0048(12) -0.0080(12)
C18 0.0292(15) 0.0170(14) 0.0253(13) 0.0050(11) 0.0013(11) 0.0008(11)
C19 0.0203(12) 0.0211(14) 0.0199(11) 0.0056(11) -0.0010(10) 0.0014(11)
C20 0.0162(13) 0.0190(13) 0.0233(13) 0.0012(11) 0.0003(10) -0.0040(11)
N1 0.0142(11) 0.0171(11) 0.0193(10) -0.0009(8) 0.0031(8) 0.0006(8)
O1 0.0262(10) 0.0251(9) 0.0241(8) 0.0037(7) 0.0092(8) 0.0035(8)
O2 0.0125(8) 0.0331(10) 0.0303(9) 0.0113(8) -0.0019(7) 0.0014(8)
O3 0.0153(9) 0.0243(9) 0.0204(8) 0.0012(7) 0.0000(7) 0.0047(7)
O4 0.0187(9) 0.0171(9) 0.0234(8) -0.0018(7) -0.0036(7) -0.0007(7)
O5 0.0252(10) 0.0235(9) 0.0232(8) -0.0010(7) 0.0016(8) 0.0091(8)

loop_
_atom_type_symbol
_atom_type_description
_atom_type_scat_dispersion_real
_atom_type_scat_dispersion_imag
_atom_type_scat_source
C C 0.0033 0.0016 'International Tables Vol C Tables 4.2.6.8 and 6.1.1.4'
H H 0.0000 0.0000 'International Tables Vol C Tables 4.2.6.8 and 6.1.1.4'
N N 0.0061 0.0033 'International Tables Vol C Tables 4.2.6.8 and 6.1.1.4'
O O 0.0106 0.0060 'International Tables Vol C Tables 4.2.6.8 and 6.1.1.4'
S S 0.1246 0.1234 'International Tables Vol C Tables 4.2.6.8 and 6.1.1.4'

loop_
_geom_angle_atom_site_label_1
_geom_angle_atom_site_label_2
_geom_angle_atom_site_label_3
_geom_angle
_geom_angle_site_symmetry_1
_geom_angle_site_symmetry_3
_geom_angle_publ_flag
O1 S1 O2 118.32(10) . . ?
O1 S1 C1 109.13(10) . . ?
O2 S1 C1 108.52(11) . . ?
O1 S1 C7 106.10(11) . . ?
O2 S1 C7 109.41(10) . . ?
C1 S1 C7 104.49(11) . . ?
C2 C1 C6 121.2(2) . . ?
C2 C1 S1 119.19(19) . . ?
C6 C1 S1 119.60(18) . . ?
C1 C2 C3 119.6(3) . . ?
C1 C2 H2 118(2) . . ?
C3 C2 H2 122(2) . . ?
C4 C3 C2 119.5(3) . . ?
C4 C3 H3 118(2) . . ?
C2 C3 H3 122(2) . . ?
C5 C4 C3 121.0(3) . . ?
C5 C4 H4 119.6(16) . . ?
C3 C4 H4 119.3(16) . . ?
C4 C5 C6 120.1(2) . . ?
C4 C5 H5 122.6(19) . . ?
C6 C5 H5 117.1(19) . . ?
C5 C6 C1 118.7(2) . . ?
C5 C6 H6 119.1(16) . . ?
C1 C6 H6 122.1(16) . . ?
C10 C7 C8 103.15(18) . . ?
C10 C7 S1 113.41(16) . . ?
C8 C7 S1 119.37(17) . . ?
C10 C7 H7 109.6(13) . . ?
C8 C7 H7 109.8(13) . . ?
S1 C7 H7 101.4(13) . . ?
N1 C8 C11 108.21(17) . . ?
N1 C8 C7 103.39(17) . . ?
C11 C8 C7 114.09(18) . . ?
N1 C8 H8 110.3 . . ?
C11 C8 H8 110.3 . . ?
C7 C8 H8 110.3 . . ?
N1 C9 C15 112.93(18) . . ?
N1 C9 C10 103.15(18) . . ?
C15 C9 C10 113.89(19) . . ?
N1 C9 H9 113.6(13) . . ?
C15 C9 H9 108.8(13) . . ?
C10 C9 H9 104.2(12) . . ?
C13 C10 C7 117.76(19) . . ?
C13 C10 C9 113.37(19) . . ?
C7 C10 C9 99.16(18) . . ?
C13 C10 H10 106.5(14) . . ?
C7 C10 H10 110.8(15) . . ?
C9 C10 H10 109.0(14) . . ?
O3 C11 O4 124.7(2) . . ?
O3 C11 C8 125.4(2) . . ?
O4 C11 C8 109.91(18) . . ?
O4 C12 H12A 106.3(18) . . ?
O4 C12 H12B 110.1(16) . . ?
H12A C12 H12B 110(2) . . ?
O4 C12 H12C 109.6(18) . . ?
H12A C12 H12C 108(3) . . ?
H12B C12 H12C 112(2) . . ?
O5 C13 C14 121.7(2) . . ?
O5 C13 C10 119.4(2) . . ?
C14 C13 C10 118.7(2) . . ?
C13 C14 H14A 113(2) . . ?
C13 C14 H14B 118(2) . . ?
H14A C14 H14B 104(3) . . ?
C13 C14 H14C 113(3) . . ?
H14A C14 H14C 111(3) . . ?
H14B C14 H14C 98(3) . . ?
C16 C15 C20 119.2(2) . . ?
C16 C15 C9 120.0(2) . . ?
C20 C15 C9 120.8(2) . . ?
C15 C16 C17 120.1(2) . . ?
C15 C16 H16 118.1(14) . . ?
C17 C16 H16 121.7(14) . . ?
C18 C17 C16 120.3(3) . . ?
C18 C17 H17 121.3(18) . . ?
C16 C17 H17 118.4(18) . . ?
C17 C18 C19 119.7(2) . . ?
C17 C18 H18 119.3(15) . . ?
C19 C18 H18 121.1(15) . . ?
C20 C19 C18 120.3(2) . . ?
C20 C19 H19 123.0(15) . . ?
C18 C19 H19 116.8(15) . . ?
C19 C20 C15 120.4(2) . . ?
C19 C20 H20 121.8(15) . . ?
C15 C20 H20 117.8(15) . . ?
C8 N1 C9 110.11(17) . . ?
C8 N1 H1 111.6(15) . . ?
C9 N1 H1 108.6(16) . . ?
C11 O4 C12 115.43(19) . . ?

loop_
_geom_bond_atom_site_label_1
_geom_bond_atom_site_label_2
_geom_bond_distance
_geom_bond_site_symmetry_2
_geom_bond_publ_flag
S1 O1 1.4368(17) . ?
S1 O2 1.4416(17) . ?
S1 C1 1.765(2) . ?
S1 C7 1.781(2) . ?
C1 C2 1.374(3) . ?
C1 C6 1.385(3) . ?
C2 C3 1.380(4) . ?
C2 H2 0.79(3) . ?
C3 C4 1.378(4) . ?
C3 H3 0.89(3) . ?
C4 C5 1.370(4) . ?
C4 H4 0.95(3) . ?
C5 C6 1.383(4) . ?
C5 H5 0.87(3) . ?
C6 H6 0.98(3) . ?
C7 C10 1.531(3) . ?
C7 C8 1.550(3) . ?
C7 H7 0.94(2) . ?
C8 N1 1.470(3) . ?
C8 C11 1.531(3) . ?
C8 H8 1.0000 . ?
C9 N1 1.470(3) . ?
C9 C15 1.516(3) . ?
C9 C10 1.540(3) . ?
C9 H9 0.98(2) . ?
C10 C13 1.515(3) . ?
C10 H10 0.92(2) . ?
C11 O3 1.202(3) . ?
C11 O4 1.339(3) . ?
C12 O4 1.443(3) . ?
C12 H12A 0.95(3) . ?
C12 H12B 0.97(3) . ?
C12 H12C 0.93(3) . ?
C13 O5 1.211(3) . ?
C13 C14 1.499(4) . ?
C14 H14A 0.98(4) . ?
C14 H14B 0.86(4) . ?
C14 H14C 1.01(5) . ?
C15 C16 1.386(3) . ?
C15 C20 1.391(3) . ?
C16 C17 1.391(4) . ?
C16 H16 1.06(3) . ?
C17 C18 1.382(4) . ?
C17 H17 0.96(3) . ?
C18 C19 1.382(4) . ?
C18 H18 0.96(3) . ?
C19 C20 1.382(3) . ?
C19 H19 0.92(3) . ?
C20 H20 0.92(3) . ?
N1 H1 0.93(3) . ?

loop_
_geom_hbond_atom_site_label_D
_geom_hbond_atom_site_label_H
_geom_hbond_atom_site_label_A
_geom_hbond_distance_DH
_geom_hbond_distance_HA
_geom_hbond_distance_DA
_geom_hbond_angle_DHA
_geom_hbond_site_symmetry_A
N1 H1 O3 0.93(3) 2.07(3) 2.987(3) 173(2) 1_455

loop_
_geom_torsion_atom_site_label_1
_geom_torsion_atom_site_label_2
_geom_torsion_atom_site_label_3
_geom_torsion_atom_site_label_4
_geom_torsion
_geom_torsion_site_symmetry_1
_geom_torsion_site_symmetry_2
_geom_torsion_site_symmetry_3
_geom_torsion_site_symmetry_4
_geom_torsion_publ_flag
O1 S1 C1 C2 -140.9(2) . . . . ?
O2 S1 C1 C2 -10.7(2) . . . . ?
C7 S1 C1 C2 106.0(2) . . . . ?
O1 S1 C1 C6 38.0(2) . . . . ?
O2 S1 C1 C6 168.20(19) . . . . ?
C7 S1 C1 C6 -75.1(2) . . . . ?
C6 C1 C2 C3 0.5(4) . . . . ?
S1 C1 C2 C3 179.4(2) . . . . ?
C1 C2 C3 C4 -0.8(5) . . . . ?
C2 C3 C4 C5 0.7(5) . . . . ?
C3 C4 C5 C6 -0.3(4) . . . . ?
C4 C5 C6 C1 0.0(4) . . . . ?
C2 C1 C6 C5 -0.1(4) . . . . ?
S1 C1 C6 C5 -179.0(2) . . . . ?
O1 S1 C7 C10 49.81(18) . . . . ?
O2 S1 C7 C10 -78.89(18) . . . . ?
C1 S1 C7 C10 165.08(16) . . . . ?
O1 S1 C7 C8 171.70(17) . . . . ?
O2 S1 C7 C8 43.0(2) . . . . ?
C1 S1 C7 C8 -73.03(19) . . . . ?
C10 C7 C8 N1 -29.4(2) . . . . ?
S1 C7 C8 N1 -156.24(16) . . . . ?
C10 C7 C8 C11 87.9(2) . . . . ?
S1 C7 C8 C11 -39.0(3) . . . . ?
C8 C7 C10 C13 166.4(2) . . . . ?
S1 C7 C10 C13 -63.1(3) . . . . ?
C8 C7 C10 C9 43.7(2) . . . . ?
S1 C7 C10 C9 174.30(15) . . . . ?
N1 C9 C10 C13 -167.92(18) . . . . ?
C15 C9 C10 C13 69.3(3) . . . . ?
N1 C9 C10 C7 -42.2(2) . . . . ?
C15 C9 C10 C7 -164.97(19) . . . . ?
N1 C8 C11 O3 41.8(3) . . . . ?
C7 C8 C11 O3 -72.7(3) . . . . ?
N1 C8 C11 O4 -135.85(18) . . . . ?
C7 C8 C11 O4 109.7(2) . . . . ?
C7 C10 C13 O5 133.0(2) . . . . ?
C9 C10 C13 O5 -111.9(2) . . . . ?
C7 C10 C13 C14 -50.1(3) . . . . ?
C9 C10 C13 C14 65.0(3) . . . . ?
N1 C9 C15 C16 128.1(2) . . . . ?
C10 C9 C15 C16 -114.7(2) . . . . ?
N1 C9 C15 C20 -52.6(3) . . . . ?
C10 C9 C15 C20 64.6(3) . . . . ?
C20 C15 C16 C17 0.6(4) . . . . ?
C9 C15 C16 C17 179.9(2) . . . . ?
C15 C16 C17 C18 -1.1(4) . . . . ?
C16 C17 C18 C19 0.5(4) . . . . ?
C17 C18 C19 C20 0.5(4) . . . . ?
C18 C19 C20 C15 -0.9(4) . . . . ?
C16 C15 C20 C19 0.4(3) . . . . ?
C9 C15 C20 C19 -178.9(2) . . . . ?
C11 C8 N1 C9 -119.0(2) . . . . ?
C7 C8 N1 C9 2.3(2) . . . . ?
C15 C9 N1 C8 148.86(19) . . . . ?
C10 C9 N1 C8 25.5(2) . . . . ?
O3 C11 O4 C12 0.5(3) . . . . ?
C8 C11 O4 C12 178.11(19) . . . . ?

loop_
_cod_related_entry_id
_cod_related_entry_database
_cod_related_entry_code
1 ChemSpider 30659113
